data_7026290
loop_
_publ_author_name
'Accadbled, Fabien'
'Tinant, Bernard'
'H\'enon, Eric'
'Carrez, Dani\`ele'
'Croisy, Alain'
'Bouquillon, Sandrine'

_publ_section_title
;
 Synthesis of chiral \b-aminoalcohol palladium complexes exhibiting
 cytotoxic properties.
;
_journal_issue 38
_journal_name_full 'Dalton transactions (Cambridge, England : 2003)'
_journal_page_first 8982
_journal_page_last 8993
_journal_paper_doi 10.1039/c0dt00328j
_journal_volume 39
_journal_year 2010
_chemical_absolute_configuration ad
_chemical_formula_sum 'C10 H22 Cl2 N2 O2 Pd'
_chemical_formula_weight 379.60
_chemical_name_systematic
;
?
;
_space_group_IT_number 19
_symmetry_cell_setting orthorhombic
_symmetry_space_group_name_Hall 'P 2ac 2ab'
_symmetry_space_group_name_H-M 'P 21 21 21'
_atom_sites_solution_hydrogens geom
_atom_sites_solution_primary direct
_atom_sites_solution_secondary difmap
_audit_creation_method SHELXL-97
_cell_angle_alpha 90.00
_cell_angle_beta 90.00
_cell_angle_gamma 90.00
_cell_formula_units_Z 12
_cell_length_a 9.5874(2)
_cell_length_b 20.0334(3)
_cell_length_c 23.3478(4)
_cell_measurement_temperature 293(2)
_cell_volume 4484.37(14)
_computing_cell_refinement mar
_computing_data_collection mar
_computing_data_reduction marhkl
_computing_structure_refinement 'SHELXL-97 (Sheldrick, 1997)'
_computing_structure_solution 'SHELXS-97 (Sheldrick, 1990)'
_diffrn_ambient_temperature 293(2)
_diffrn_measured_fraction_theta_full 0.929
_diffrn_measured_fraction_theta_max 0.929
_diffrn_radiation_monochromator graphite
_diffrn_radiation_source 'fine-focus sealed tube'
_diffrn_radiation_type MoK\a
_diffrn_radiation_wavelength 0.71073
_diffrn_reflns_av_R_equivalents 0.0240
_diffrn_reflns_av_sigmaI/netI 0.0325
_diffrn_reflns_limit_h_max 10
_diffrn_reflns_limit_h_min -12
_diffrn_reflns_limit_k_max 26
_diffrn_reflns_limit_k_min -25
_diffrn_reflns_limit_l_max 30
_diffrn_reflns_limit_l_min -30
_diffrn_reflns_number 34505
_diffrn_reflns_theta_full 27.91
_diffrn_reflns_theta_max 27.91
_diffrn_reflns_theta_min 2.94
_exptl_absorpt_coefficient_mu 1.592
_exptl_absorpt_correction_T_max 0.8570
_exptl_absorpt_correction_T_min 0.5685
_exptl_absorpt_correction_type analytical
_exptl_crystal_colour Yellow
_exptl_crystal_density_diffrn 1.687
_exptl_crystal_density_method 'not measured'
_exptl_crystal_description Plaquet
_exptl_crystal_F_000 2304
_exptl_crystal_size_max 0.40
_exptl_crystal_size_mid 0.12
_exptl_crystal_size_min 0.10
_refine_diff_density_max 0.358
_refine_diff_density_min -0.397
_refine_diff_density_rms 0.059
_refine_ls_abs_structure_details 'Flack H D (1983), Acta Cryst. A39, 876-881'
_refine_ls_abs_structure_Flack 0.00(3)
_refine_ls_extinction_method none
_refine_ls_goodness_of_fit_ref 1.042
_refine_ls_hydrogen_treatment constr
_refine_ls_matrix_type full
_refine_ls_number_parameters 471
_refine_ls_number_reflns 9622
_refine_ls_number_restraints 0
_refine_ls_restrained_S_all 1.042
_refine_ls_R_factor_all 0.0697
_refine_ls_R_factor_gt 0.0321
_refine_ls_shift/su_max 0.002
_refine_ls_shift/su_mean 0.000
_refine_ls_structure_factor_coef Fsqd
_refine_ls_weighting_details 'calc w=1/[\s^2^(Fo^2^)+(0.0292P)^2^+0.6240P] where P=(Fo^2^+2Fc^2^)/3'
_refine_ls_weighting_scheme calc
_refine_ls_wR_factor_gt 0.0655
_refine_ls_wR_factor_ref 0.0743
_reflns_number_gt 5785
_reflns_number_total 9622
_reflns_threshold_expression >2sigma(I)
_cod_data_source_file c0dt00328j.txt
_cod_data_source_block fa3a
_cod_depositor_comments
;
The following automatic conversions were performed:

'_symmetry_cell_setting' value 'Orthorhombic' changed to
'orthorhombic' according to
/home/saulius/struct/CIF-dictionaries/cif_core.dic dictionary named
'cif_core.dic' version 2.4.2 from 2011-04-26.

Automatic conversion script
Id: cif_fix_values 1891 2012-01-12 08:04:46Z andrius 
;
_cod_original_sg_symbol_H-M P212121
_cod_database_code 7026290

loop_
_symmetry_equiv_pos_as_xyz
'x, y, z'
'-x+1/2, -y, z+1/2'
'x+1/2, -y+1/2, -z'
'-x, y+1/2, -z+1/2'

loop_
_atom_site_label
_atom_site_type_symbol
_atom_site_fract_x
_atom_site_fract_y
_atom_site_fract_z
_atom_site_U_iso_or_equiv
_atom_site_adp_type
_atom_site_occupancy
_atom_site_symmetry_multiplicity
_atom_site_calc_flag
_atom_site_refinement_flags
Pd1 Pd 0.27014(3) -0.168260(13) 0.392000(12) 0.03517(9) Uani 1 1 d .
Pd2 Pd 0.26899(3) 0.166445(13) 0.393810(12) 0.03285(9) Uani 1 1 d .
Pd3 Pd 0.27462(3) -0.500096(14) 0.390012(11) 0.03586(9) Uani 1 1 d .
Cl1 Cl 0.13226(14) -0.25933(5) 0.37342(7) 0.0806(5) Uani 1 1 d .
Cl2 Cl 0.40567(13) -0.07786(5) 0.41511(6) 0.0640(4) Uani 1 1 d .
Cl3 Cl 0.12349(12) 0.07583(5) 0.40023(5) 0.0530(3) Uani 1 1 d .
Cl4 Cl 0.41673(13) 0.25759(5) 0.39412(6) 0.0583(3) Uani 1 1 d .
Cl5 Cl 0.12781(14) -0.59103(5) 0.38809(7) 0.0750(4) Uani 1 1 d .
Cl6 Cl 0.42071(14) -0.40888(5) 0.39499(7) 0.0747(4) Uani 1 1 d .
N1 N 0.4372(3) -0.23246(14) 0.39955(13) 0.0388(8) Uani 1 1 d .
H1C H 0.4046 -0.2734 0.3893 0.047 Uiso 1 1 calc R
N2 N 0.1057(4) -0.10327(16) 0.38414(15) 0.0434(9) Uani 1 1 d .
H2C H 0.1438 -0.0617 0.3821 0.12(2) Uiso 1 1 calc R
N3 N 0.4322(4) 0.10115(16) 0.38981(14) 0.0425(9) Uani 1 1 d .
H3C H 0.3942 0.0596 0.3879 0.035(11) Uiso 1 1 calc R
N4 N 0.1052(3) 0.23276(15) 0.39680(14) 0.0381(8) Uani 1 1 d .
H4C H 0.1427 0.2741 0.3918 0.087(17) Uiso 1 1 calc R
N5 N 0.4374(3) -0.56579(16) 0.39206(14) 0.0385(8) Uani 1 1 d .
H5C H 0.4007 -0.6067 0.3843 0.042(12) Uiso 1 1 calc R
N6 N 0.1103(3) -0.43484(15) 0.38768(13) 0.0382(8) Uani 1 1 d .
H6C H 0.1482 -0.3932 0.3859 0.047(12) Uiso 1 1 calc R
O1 O 0.6461(6) -0.2269(2) 0.26738(19) 0.156(2) Uani 1 1 d .
H1D H 0.6300 -0.1921 0.2502 0.234 Uiso 1 1 calc R
O2 O 0.1627(4) -0.03312(13) 0.28198(14) 0.0700(9) Uani 1 1 d .
H2D H 0.1091 -0.0014 0.2795 0.105 Uiso 1 1 calc R
O3 O 0.4423(5) 0.00894(19) 0.28932(18) 0.1140(14) Uani 1 1 d .
H3D H 0.5131 -0.0080 0.3027 0.171 Uiso 1 1 calc R
O4 O 0.1377(4) 0.19913(13) 0.27117(13) 0.0663(9) Uani 1 1 d .
H4D H 0.2054 0.2183 0.2574 0.099 Uiso 1 1 calc R
O5 O 0.4366(6) -0.5996(2) 0.2690(2) 0.1171(17) Uani 1 1 d .
H5D H 0.4163 -0.5601 0.2656 0.176 Uiso 1 1 calc R
O6 O -0.0016(4) -0.42236(14) 0.23659(12) 0.0706(10) Uani 1 1 d .
H6D H -0.0603 -0.3926 0.2381 0.106 Uiso 1 1 calc R
C1 C 0.4918(5) -0.2401(2) 0.45874(18) 0.0602(13) Uani 1 1 d .
H1A H 0.4411 -0.2747 0.4790 0.072 Uiso 1 1 calc R
H1B H 0.4827 -0.1986 0.4798 0.072 Uiso 1 1 calc R
C2 C 0.6426(5) -0.2589(3) 0.4525(2) 0.102(2) Uani 1 1 d .
H2A H 0.7009 -0.2286 0.4744 0.122 Uiso 1 1 calc R
H2B H 0.6580 -0.3039 0.4665 0.122 Uiso 1 1 calc R
C3 C 0.6760(6) -0.2547(3) 0.3923(3) 0.102(2) Uani 1 1 d .
H3A H 0.6879 -0.2991 0.3766 0.123 Uiso 1 1 calc R
H3B H 0.7626 -0.2304 0.3872 0.123 Uiso 1 1 calc R
C4 C 0.5590(5) -0.2192(2) 0.3616(2) 0.0607(14) Uani 1 1 d .
H4 H 0.5780 -0.1712 0.3603 0.073 Uiso 1 1 calc R
C5 C 0.5271(7) -0.2442(3) 0.3026(2) 0.111(3) Uani 1 1 d .
H5A H 0.5134 -0.2922 0.3030 0.133 Uiso 1 1 calc R
H5B H 0.4432 -0.2233 0.2879 0.133 Uiso 1 1 calc R
C6 C 0.0120(5) -0.1025(2) 0.4348(2) 0.0669(15) Uani 1 1 d .
H6A H 0.0561 -0.0798 0.4666 0.080 Uiso 1 1 calc R
H6B H -0.0110 -0.1477 0.4464 0.080 Uiso 1 1 calc R
C7 C -0.1177(5) -0.0655(2) 0.4158(2) 0.0730(15) Uani 1 1 d .
H7A H -0.2010 -0.0886 0.4287 0.088 Uiso 1 1 calc R
H7B H -0.1185 -0.0205 0.4312 0.088 Uiso 1 1 calc R
C8 C -0.1107(5) -0.0643(2) 0.3513(2) 0.0637(14) Uani 1 1 d .
H8A H -0.0956 -0.0191 0.3377 0.076 Uiso 1 1 calc R
H8B H -0.1970 -0.0809 0.3350 0.076 Uiso 1 1 calc R
C9 C 0.0116(4) -0.10919(18) 0.33406(19) 0.0473(11) Uani 1 1 d .
H9 H -0.0221 -0.1553 0.3320 0.057 Uiso 1 1 calc R
C10 C 0.0858(5) -0.09350(18) 0.27969(19) 0.0560(13) Uani 1 1 d .
H10A H 0.1490 -0.1298 0.2707 0.067 Uiso 1 1 calc R
H10B H 0.0181 -0.0905 0.2489 0.067 Uiso 1 1 calc R
C11 C 0.5257(6) 0.1012(2) 0.4405(2) 0.0777(17) Uani 1 1 d .
H11A H 0.5356 0.1460 0.4556 0.093 Uiso 1 1 calc R
H11B H 0.4884 0.0726 0.4703 0.093 Uiso 1 1 calc R
C12 C 0.6618(7) 0.0756(4) 0.4203(4) 0.139(3) Uani 1 1 d .
H12A H 0.7367 0.1036 0.4346 0.167 Uiso 1 1 calc R
H12B H 0.6765 0.0305 0.4342 0.167 Uiso 1 1 calc R
C13 C 0.6603(6) 0.0764(4) 0.3573(3) 0.116(3) Uani 1 1 d .
H13A H 0.6671 0.0313 0.3426 0.140 Uiso 1 1 calc R
H13B H 0.7388 0.1019 0.3429 0.140 Uiso 1 1 calc R
C14 C 0.5232(5) 0.1084(2) 0.3380(2) 0.0672(15) Uani 1 1 d .
H14 H 0.5394 0.1560 0.3310 0.081 Uiso 1 1 calc R
C15 C 0.4598(6) 0.0782(3) 0.2857(2) 0.0784(16) Uani 1 1 d .
H15A H 0.3696 0.0988 0.2790 0.094 Uiso 1 1 calc R
H15B H 0.5187 0.0883 0.2530 0.094 Uiso 1 1 calc R
C16 C 0.0305(5) 0.2345(2) 0.45236(19) 0.0653(14) Uani 1 1 d .
H16A H 0.0822 0.2604 0.4803 0.078 Uiso 1 1 calc R
H16B H 0.0171 0.1897 0.4672 0.078 Uiso 1 1 calc R
C17 C -0.1095(5) 0.2673(3) 0.4392(2) 0.0833(17) Uani 1 1 d .
H17A H -0.1850 0.2421 0.4565 0.100 Uiso 1 1 calc R
H17B H -0.1117 0.3125 0.4542 0.100 Uiso 1 1 calc R
C18 C -0.1240(5) 0.2681(2) 0.3756(2) 0.0664(13) Uani 1 1 d .
H18A H -0.1175 0.3133 0.3610 0.080 Uiso 1 1 calc R
H18B H -0.2132 0.2494 0.3642 0.080 Uiso 1 1 calc R
C19 C -0.0044(4) 0.2255(2) 0.35304(17) 0.0468(11) Uani 1 1 d .
H19 H -0.0342 0.1787 0.3515 0.056 Uiso 1 1 calc R
C20 C 0.0450(5) 0.24665(19) 0.29447(19) 0.0579(13) Uani 1 1 d .
H20A H -0.0347 0.2518 0.2692 0.069 Uiso 1 1 calc R
H20B H 0.0916 0.2895 0.2972 0.069 Uiso 1 1 calc R
C21 C 0.5003(5) -0.5706(3) 0.4498(2) 0.0738(16) Uani 1 1 d .
H21A H 0.4463 -0.6002 0.4740 0.089 Uiso 1 1 calc R
H21B H 0.5050 -0.5270 0.4678 0.089 Uiso 1 1 calc R
C22 C 0.6435(6) -0.5980(3) 0.4400(3) 0.100(2) Uani 1 1 d .
H22A H 0.7051 -0.5872 0.4716 0.121 Uiso 1 1 calc R
H22B H 0.6411 -0.6461 0.4351 0.121 Uiso 1 1 calc R
C23 C 0.6866(6) -0.5656(4) 0.3888(3) 0.124(3) Uani 1 1 d .
H23A H 0.7553 -0.5926 0.3690 0.149 Uiso 1 1 calc R
H23B H 0.7282 -0.5227 0.3977 0.149 Uiso 1 1 calc R
C24 C 0.5546(5) -0.5559(2) 0.3504(2) 0.0627(14) Uani 1 1 d .
H24 H 0.5523 -0.5105 0.3347 0.075 Uiso 1 1 calc R
C25 C 0.5554(8) -0.6058(3) 0.3033(3) 0.123(3) Uani 1 1 d .
H25A H 0.6381 -0.5994 0.2800 0.147 Uiso 1 1 calc R
H25B H 0.5591 -0.6503 0.3194 0.147 Uiso 1 1 calc R
C26 C 0.0187(5) -0.4353(2) 0.43885(19) 0.0592(13) Uani 1 1 d .
H26A H 0.0651 -0.4145 0.4712 0.071 Uiso 1 1 calc R
H26B H -0.0068 -0.4806 0.4491 0.071 Uiso 1 1 calc R
C27 C -0.1094(5) -0.3954(2) 0.42133(19) 0.0629(13) Uani 1 1 d .
H27A H -0.1933 -0.4150 0.4374 0.076 Uiso 1 1 calc R
H27B H -0.1020 -0.3496 0.4344 0.076 Uiso 1 1 calc R
C28 C -0.1123(5) -0.3984(2) 0.35680(17) 0.0554(12) Uani 1 1 d .
H28A H -0.1067 -0.3539 0.3407 0.066 Uiso 1 1 calc R
H28B H -0.1979 -0.4192 0.3437 0.066 Uiso 1 1 calc R
C29 C 0.0142(4) -0.43998(17) 0.33870(17) 0.0382(10) Uani 1 1 d .
H29 H -0.0148 -0.4866 0.3345 0.046 Uiso 1 1 calc R
C30 C 0.0861(5) -0.4183(2) 0.28466(17) 0.0535(12) Uani 1 1 d .
H30A H 0.1179 -0.3726 0.2891 0.064 Uiso 1 1 calc R
H30B H 0.1674 -0.4462 0.2784 0.064 Uiso 1 1 calc R

loop_
_atom_site_aniso_label
_atom_site_aniso_U_11
_atom_site_aniso_U_22
_atom_site_aniso_U_33
_atom_site_aniso_U_23
_atom_site_aniso_U_13
_atom_site_aniso_U_12
Pd1 0.0336(2) 0.02685(15) 0.04500(18) 0.00065(15) -0.00291(14) 0.00565(14)
Pd2 0.0323(2) 0.02761(16) 0.03865(17) -0.00208(15) 0.00079(14) 0.00489(15)
Pd3 0.0347(2) 0.02797(14) 0.04490(19) 0.00054(17) -0.00277(14) 0.00527(16)
Cl1 0.0531(8) 0.0299(6) 0.1588(13) -0.0027(7) -0.0275(9) -0.0004(6)
Cl2 0.0560(8) 0.0356(5) 0.1005(10) -0.0047(6) -0.0319(8) -0.0003(6)
Cl3 0.0468(7) 0.0338(5) 0.0784(8) 0.0000(6) 0.0041(7) -0.0034(5)
Cl4 0.0440(7) 0.0356(5) 0.0955(9) -0.0011(6) -0.0028(7) -0.0021(5)
Cl5 0.0438(7) 0.0327(6) 0.1485(13) 0.0045(7) 0.0040(9) 0.0006(5)
Cl6 0.0506(8) 0.0333(6) 0.1402(13) -0.0089(7) -0.0172(9) -0.0006(5)
N1 0.039(2) 0.0332(17) 0.044(2) 0.0120(16) -0.0023(17) 0.0083(16)
N2 0.038(2) 0.0334(18) 0.059(2) 0.0032(16) 0.004(2) 0.0081(17)
N3 0.033(2) 0.043(2) 0.051(2) -0.0027(17) 0.006(2) 0.0122(17)
N4 0.029(2) 0.0345(18) 0.051(2) -0.0003(16) 0.0037(18) 0.0066(15)
N5 0.035(2) 0.0361(19) 0.044(2) 0.0104(16) 0.0066(18) 0.0076(16)
N6 0.040(2) 0.0353(19) 0.039(2) 0.0009(15) -0.0014(18) 0.0060(17)
O1 0.176(5) 0.187(5) 0.105(3) 0.062(3) 0.078(4) 0.106(4)
O2 0.074(2) 0.0600(18) 0.076(2) 0.0080(19) 0.006(2) -0.0027(18)
O3 0.143(4) 0.105(3) 0.094(3) -0.032(2) 0.024(3) -0.009(3)
O4 0.080(3) 0.0560(17) 0.063(2) -0.0014(16) 0.0077(19) -0.0098(18)
O5 0.138(5) 0.094(3) 0.119(4) 0.000(3) -0.013(4) -0.021(3)
O6 0.101(3) 0.060(2) 0.051(2) -0.0040(17) -0.019(2) 0.0150(19)
C1 0.064(4) 0.061(3) 0.055(3) 0.006(2) -0.011(3) 0.022(3)
C2 0.047(4) 0.163(6) 0.096(4) 0.040(4) -0.015(4) 0.030(4)
C3 0.043(3) 0.134(5) 0.129(6) 0.041(4) 0.024(4) 0.024(4)
C4 0.049(3) 0.055(3) 0.079(4) 0.026(3) 0.019(3) 0.012(2)
C5 0.159(7) 0.109(5) 0.065(4) 0.013(3) 0.055(4) 0.036(5)
C6 0.068(4) 0.067(3) 0.066(3) 0.017(3) 0.030(3) 0.028(3)
C7 0.045(3) 0.063(3) 0.110(5) 0.004(3) 0.024(3) 0.016(3)
C8 0.030(3) 0.057(3) 0.104(4) 0.011(3) -0.004(3) 0.015(2)
C9 0.040(3) 0.029(2) 0.073(3) 0.009(2) -0.017(3) 0.0068(19)
C10 0.079(4) 0.038(2) 0.051(3) -0.002(2) -0.013(3) 0.000(2)
C11 0.077(4) 0.061(3) 0.095(4) -0.010(3) -0.045(4) 0.020(3)
C12 0.064(5) 0.160(6) 0.194(9) -0.039(6) -0.039(6) 0.052(5)
C13 0.034(4) 0.145(6) 0.171(7) -0.081(6) 0.008(4) 0.006(4)
C14 0.061(4) 0.044(3) 0.096(4) -0.015(3) 0.029(3) 0.004(2)
C15 0.090(4) 0.073(3) 0.072(4) -0.004(3) 0.029(3) 0.012(3)
C16 0.062(3) 0.073(3) 0.061(3) -0.006(3) 0.020(3) 0.030(3)
C17 0.052(4) 0.096(4) 0.101(4) -0.022(3) 0.018(3) 0.022(3)
C18 0.040(3) 0.062(3) 0.097(4) -0.012(3) -0.006(3) 0.013(2)
C19 0.036(3) 0.040(2) 0.065(3) 0.001(2) -0.010(2) 0.000(2)
C20 0.074(4) 0.037(2) 0.062(3) -0.001(2) -0.013(3) 0.009(2)
C21 0.077(4) 0.083(3) 0.061(3) 0.001(3) -0.015(3) 0.042(3)
C22 0.055(4) 0.130(5) 0.116(5) 0.011(4) -0.029(4) 0.025(4)
C23 0.051(4) 0.157(6) 0.164(7) 0.063(6) 0.012(5) 0.019(4)
C24 0.071(4) 0.037(3) 0.080(3) 0.010(2) 0.035(3) 0.008(2)
C25 0.166(8) 0.053(3) 0.149(7) 0.016(4) 0.097(6) 0.008(4)
C26 0.061(3) 0.062(3) 0.055(3) 0.001(2) 0.002(3) 0.024(3)
C27 0.051(3) 0.069(3) 0.069(3) -0.001(3) 0.010(3) 0.016(3)
C28 0.042(3) 0.065(3) 0.059(3) -0.001(2) -0.003(3) 0.007(2)
C29 0.039(3) 0.028(2) 0.047(2) -0.0008(18) -0.006(2) 0.0010(18)
C30 0.063(3) 0.052(2) 0.045(3) -0.001(2) -0.013(3) 0.014(2)

loop_
_atom_type_symbol
_atom_type_description
_atom_type_scat_dispersion_real
_atom_type_scat_dispersion_imag
_atom_type_scat_source
C C 0.0033 0.0016 'International Tables Vol C Tables 4.2.6.8 and 6.1.1.4'
H H 0.0000 0.0000 'International Tables Vol C Tables 4.2.6.8 and 6.1.1.4'
N N 0.0061 0.0033 'International Tables Vol C Tables 4.2.6.8 and 6.1.1.4'
O O 0.0106 0.0060 'International Tables Vol C Tables 4.2.6.8 and 6.1.1.4'
Cl Cl 0.1484 0.1585 'International Tables Vol C Tables 4.2.6.8 and 6.1.1.4'
Pd Pd -0.9988 1.0072 'International Tables Vol C Tables 4.2.6.8 and 6.1.1.4'

loop_
_geom_angle_atom_site_label_1
_geom_angle_atom_site_label_2
_geom_angle_atom_site_label_3
_geom_angle
N2 Pd1 N1 179.20(13)
N2 Pd1 Cl2 87.45(10)
N1 Pd1 Cl2 91.86(9)
N2 Pd1 Cl1 92.57(10)
N1 Pd1 Cl1 88.15(10)
Cl2 Pd1 Cl1 177.28(6)
N3 Pd2 N4 179.24(14)
N3 Pd2 Cl3 87.83(11)
N4 Pd2 Cl3 92.56(10)
N3 Pd2 Cl4 92.10(11)
N4 Pd2 Cl4 87.56(10)
Cl3 Pd2 Cl4 176.07(6)
N5 Pd3 N6 179.52(14)
N5 Pd3 Cl5 87.58(10)
N6 Pd3 Cl5 91.96(10)
N5 Pd3 Cl6 92.59(10)
N6 Pd3 Cl6 87.86(10)
Cl5 Pd3 Cl6 178.22(7)
C1 N1 C4 107.2(3)
C1 N1 Pd1 114.7(2)
C4 N1 Pd1 116.5(2)
C1 N1 H1C 105.9
C4 N1 H1C 105.9
Pd1 N1 H1C 105.9
C9 N2 C6 105.1(3)
C9 N2 Pd1 119.2(2)
C6 N2 Pd1 113.6(3)
C9 N2 H2C 106.0
C6 N2 H2C 106.0
Pd1 N2 H2C 106.0
C11 N3 C14 107.0(4)
C11 N3 Pd2 115.2(3)
C14 N3 Pd2 114.9(3)
C11 N3 H3C 106.4
C14 N3 H3C 106.4
Pd2 N3 H3C 106.4
C19 N4 C16 105.3(3)
C19 N4 Pd2 117.2(2)
C16 N4 Pd2 114.4(2)
C19 N4 H4C 106.4
C16 N4 H4C 106.4
Pd2 N4 H4C 106.4
C21 N5 C24 107.1(4)
C21 N5 Pd3 112.0(3)
C24 N5 Pd3 118.2(2)
C21 N5 H5C 106.3
C24 N5 H5C 106.3
Pd3 N5 H5C 106.3
C29 N6 C26 104.8(3)
C29 N6 Pd3 117.2(2)
C26 N6 Pd3 115.5(2)
C29 N6 H6C 106.2
C26 N6 H6C 106.2
Pd3 N6 H6C 106.2
C5 O1 H1D 109.5
C10 O2 H2D 109.5
C15 O3 H3D 109.5
C20 O4 H4D 109.5
C25 O5 H5D 109.5
C30 O6 H6D 109.5
N1 C1 C2 106.0(4)
N1 C1 H1A 110.5
C2 C1 H1A 110.5
N1 C1 H1B 110.5
C2 C1 H1B 110.5
H1A C1 H1B 108.7
C3 C2 C1 107.0(4)
C3 C2 H2A 110.3
C1 C2 H2A 110.3
C3 C2 H2B 110.3
C1 C2 H2B 110.3
H2A C2 H2B 108.6
C2 C3 C4 109.1(4)
C2 C3 H3A 109.9
C4 C3 H3A 109.9
C2 C3 H3B 109.9
C4 C3 H3B 109.9
H3A C3 H3B 108.3
N1 C4 C5 109.1(4)
N1 C4 C3 102.4(3)
C5 C4 C3 115.6(5)
N1 C4 H4 109.8
C5 C4 H4 109.8
C3 C4 H4 109.8
O1 C5 C4 106.4(5)
O1 C5 H5A 110.5
C4 C5 H5A 110.5
O1 C5 H5B 110.5
C4 C5 H5B 110.5
H5A C5 H5B 108.6
N2 C6 C7 105.6(4)
N2 C6 H6A 110.6
C7 C6 H6A 110.6
N2 C6 H6B 110.6
C7 C6 H6B 110.6
H6A C6 H6B 108.7
C8 C7 C6 105.2(4)
C8 C7 H7A 110.7
C6 C7 H7A 110.7
C8 C7 H7B 110.7
C6 C7 H7B 110.7
H7A C7 H7B 108.8
C7 C8 C9 106.7(4)
C7 C8 H8A 110.4
C9 C8 H8A 110.4
C7 C8 H8B 110.4
C9 C8 H8B 110.4
H8A C8 H8B 108.6
N2 C9 C10 111.4(4)
N2 C9 C8 102.2(3)
C10 C9 C8 117.8(4)
N2 C9 H9 108.3
C10 C9 H9 108.3
C8 C9 H9 108.3
O2 C10 C9 113.4(3)
O2 C10 H10A 108.9
C9 C10 H10A 108.9
O2 C10 H10B 108.9
C9 C10 H10B 108.9
H10A C10 H10B 107.7
C12 C11 N3 106.2(5)
C12 C11 H11A 110.5
N3 C11 H11A 110.5
C12 C11 H11B 110.5
N3 C11 H11B 110.5
H11A C11 H11B 108.7
C13 C12 C11 107.8(6)
C13 C12 H12A 110.1
C11 C12 H12A 110.1
C13 C12 H12B 110.1
C11 C12 H12B 110.1
H12A C12 H12B 108.5
C12 C13 C14 107.9(5)
C12 C13 H13A 110.1
C14 C13 H13A 110.1
C12 C13 H13B 110.1
C14 C13 H13B 110.1
H13A C13 H13B 108.4
C15 C14 N3 112.6(4)
C15 C14 C13 114.9(4)
N3 C14 C13 102.8(4)
C15 C14 H14 108.7
N3 C14 H14 108.7
C13 C14 H14 108.7
O3 C15 C14 113.6(4)
O3 C15 H15A 108.9
C14 C15 H15A 108.9
O3 C15 H15B 108.9
C14 C15 H15B 108.9
H15A C15 H15B 107.7
N4 C16 C17 105.0(4)
N4 C16 H16A 110.7
C17 C16 H16A 110.7
N4 C16 H16B 110.7
C17 C16 H16B 110.7
H16A C16 H16B 108.8
C18 C17 C16 106.7(4)
C18 C17 H17A 110.4
C16 C17 H17A 110.4
C18 C17 H17B 110.4
C16 C17 H17B 110.4
H17A C17 H17B 108.6
C17 C18 C19 105.6(4)
C17 C18 H18A 110.6
C19 C18 H18A 110.6
C17 C18 H18B 110.6
C19 C18 H18B 110.6
H18A C18 H18B 108.8
N4 C19 C20 112.2(3)
N4 C19 C18 104.0(3)
C20 C19 C18 113.1(4)
N4 C19 H19 109.1
C20 C19 H19 109.1
C18 C19 H19 109.1
O4 C20 C19 111.0(3)
O4 C20 H20A 109.4
C19 C20 H20A 109.4
O4 C20 H20B 109.4
C19 C20 H20B 109.4
H20A C20 H20B 108.0
N5 C21 C22 105.0(4)
N5 C21 H21A 110.7
C22 C21 H21A 110.7
N5 C21 H21B 110.7
C22 C21 H21B 110.7
H21A C21 H21B 108.8
C23 C22 C21 103.1(5)
C23 C22 H22A 111.1
C21 C22 H22A 111.1
C23 C22 H22B 111.1
C21 C22 H22B 111.1
H22A C22 H22B 109.1
C22 C23 C24 107.7(5)
C22 C23 H23A 110.2
C24 C23 H23A 110.2
C22 C23 H23B 110.2
C24 C23 H23B 110.2
H23A C23 H23B 108.5
C25 C24 N5 113.3(4)
C25 C24 C23 109.7(5)
N5 C24 C23 102.6(4)
C25 C24 H24 110.3
N5 C24 H24 110.3
C23 C24 H24 110.3
O5 C25 C24 111.2(5)
O5 C25 H25A 109.4
C24 C25 H25A 109.4
O5 C25 H25B 109.4
C24 C25 H25B 109.4
H25A C25 H25B 108.0
N6 C26 C27 105.0(3)
N6 C26 H26A 110.8
C27 C26 H26A 110.8
N6 C26 H26B 110.8
C27 C26 H26B 110.8
H26A C26 H26B 108.8
C28 C27 C26 105.2(4)
C28 C27 H27A 110.7
C26 C27 H27A 110.7
C28 C27 H27B 110.7
C26 C27 H27B 110.7
H27A C27 H27B 108.8
C27 C28 C29 106.4(4)
C27 C28 H28A 110.4
C29 C28 H28A 110.4
C27 C28 H28B 110.4
C29 C28 H28B 110.4
H28A C28 H28B 108.6
N6 C29 C30 110.2(3)
N6 C29 C28 104.1(3)
C30 C29 C28 116.0(3)
N6 C29 H29 108.8
C30 C29 H29 108.8
C28 C29 H29 108.8
O6 C30 C29 112.3(4)
O6 C30 H30A 109.1
C29 C30 H30A 109.1
O6 C30 H30B 109.1
C29 C30 H30B 109.1
H30A C30 H30B 107.9

loop_
_geom_bond_atom_site_label_1
_geom_bond_atom_site_label_2
_geom_bond_distance
Pd1 N2 2.053(3)
Pd1 N1 2.062(3)
Pd1 Cl2 2.2933(11)
Pd1 Cl1 2.2943(11)
Pd2 N3 2.042(3)
Pd2 N4 2.058(3)
Pd2 Cl3 2.2943(11)
Pd2 Cl4 2.3109(11)
Pd3 N5 2.042(3)
Pd3 N6 2.048(3)
Pd3 Cl5 2.3026(11)
Pd3 Cl6 2.3053(12)
N1 C1 1.486(5)
N1 C4 1.490(5)
N1 H1C 0.9100
N2 C9 1.481(5)
N2 C6 1.484(5)
N2 H2C 0.9100
N3 C11 1.484(5)
N3 C14 1.498(6)
N3 H3C 0.9100
N4 C19 1.473(5)
N4 C16 1.482(5)
N4 H4C 0.9100
N5 C21 1.480(5)
N5 C24 1.499(5)
N5 H5C 0.9100
N6 C29 1.472(5)
N6 C26 1.483(5)
N6 H6C 0.9100
O1 C5 1.448(6)
O1 H1D 0.8200
O2 C10 1.418(4)
O2 H2D 0.8200
O3 C15 1.401(5)
O3 H3D 0.8200
O4 C20 1.412(5)
O4 H4D 0.8200
O5 C25 1.399(8)
O5 H5D 0.8200
O6 C30 1.405(5)
O6 H6D 0.8200
C1 C2 1.501(6)
C1 H1A 0.9700
C1 H1B 0.9700
C2 C3 1.444(7)
C2 H2A 0.9700
C2 H2B 0.9700
C3 C4 1.510(7)
C3 H3A 0.9700
C3 H3B 0.9700
C4 C5 1.496(7)
C4 H4 0.9800
C5 H5A 0.9700
C5 H5B 0.9700
C6 C7 1.514(6)
C6 H6A 0.9700
C6 H6B 0.9700
C7 C8 1.509(6)
C7 H7A 0.9700
C7 H7B 0.9700
C8 C9 1.532(5)
C8 H8A 0.9700
C8 H8B 0.9700
C9 C10 1.489(6)
C9 H9 0.9800
C10 H10A 0.9700
C10 H10B 0.9700
C11 C12 1.478(7)
C11 H11A 0.9700
C11 H11B 0.9700
C12 C13 1.472(9)
C12 H12A 0.9700
C12 H12B 0.9700
C13 C14 1.530(7)
C13 H13A 0.9700
C13 H13B 0.9700
C14 C15 1.493(7)
C14 H14 0.9800
C15 H15A 0.9700
C15 H15B 0.9700
C16 C17 1.526(6)
C16 H16A 0.9700
C16 H16B 0.9700
C17 C18 1.492(7)
C17 H17A 0.9700
C17 H17B 0.9700
C18 C19 1.523(6)
C18 H18A 0.9700
C18 H18B 0.9700
C19 C20 1.508(5)
C19 H19 0.9800
C20 H20A 0.9700
C20 H20B 0.9700
C21 C22 1.497(6)
C21 H21A 0.9700
C21 H21B 0.9700
C22 C23 1.422(8)
C22 H22A 0.9700
C22 H22B 0.9700
C23 C24 1.563(7)
C23 H23A 0.9700
C23 H23B 0.9700
C24 C25 1.485(7)
C24 H24 0.9800
C25 H25A 0.9700
C25 H25B 0.9700
C26 C27 1.521(6)
C26 H26A 0.9700
C26 H26B 0.9700
C27 C28 1.508(6)
C27 H27A 0.9700
C27 H27B 0.9700
C28 C29 1.531(5)
C28 H28A 0.9700
C28 H28B 0.9700
C29 C30 1.502(5)
C29 H29 0.9800
C30 H30A 0.9700
C30 H30B 0.9700

loop_
_geom_torsion_atom_site_label_1
_geom_torsion_atom_site_label_2
_geom_torsion_atom_site_label_3
_geom_torsion_atom_site_label_4
_geom_torsion
N2 Pd1 N1 C1 97(10)
Cl2 Pd1 N1 C1 67.3(3)
Cl1 Pd1 N1 C1 -110.0(3)
N2 Pd1 N1 C4 -29(11)
Cl2 Pd1 N1 C4 -59.1(3)
Cl1 Pd1 N1 C4 123.6(3)
N1 Pd1 N2 C9 105(10)
Cl2 Pd1 N2 C9 134.9(3)
Cl1 Pd1 N2 C9 -47.8(3)
N1 Pd1 N2 C6 -131(10)
Cl2 Pd1 N2 C6 -100.4(3)
Cl1 Pd1 N2 C6 76.9(3)
N4 Pd2 N3 C11 127(11)
Cl3 Pd2 N3 C11 -111.5(3)
Cl4 Pd2 N3 C11 64.6(3)
N4 Pd2 N3 C14 2(11)
Cl3 Pd2 N3 C14 123.4(3)
Cl4 Pd2 N3 C14 -60.5(3)
N3 Pd2 N4 C19 64(11)
Cl3 Pd2 N4 C19 -56.8(3)
Cl4 Pd2 N4 C19 127.2(3)
N3 Pd2 N4 C16 -172(21)
Cl3 Pd2 N4 C16 67.3(3)
Cl4 Pd2 N4 C16 -108.8(3)
N6 Pd3 N5 C21 -126(17)
Cl5 Pd3 N5 C21 -104.4(3)
Cl6 Pd3 N5 C21 73.8(3)
N6 Pd3 N5 C24 109(17)
Cl5 Pd3 N5 C24 130.3(3)
Cl6 Pd3 N5 C24 -51.5(3)
N5 Pd3 N6 C29 -37(17)
Cl5 Pd3 N6 C29 -58.2(3)
Cl6 Pd3 N6 C29 123.6(3)
N5 Pd3 N6 C26 87(17)
Cl5 Pd3 N6 C26 66.1(3)
Cl6 Pd3 N6 C26 -112.1(3)
C4 N1 C1 C2 -22.4(5)
Pd1 N1 C1 C2 -153.5(3)
N1 C1 C2 C3 6.1(6)
C1 C2 C3 C4 12.3(7)
C1 N1 C4 C5 151.9(4)
Pd1 N1 C4 C5 -78.1(4)
C1 N1 C4 C3 28.9(5)
Pd1 N1 C4 C3 159.0(3)
C2 C3 C4 N1 -25.5(6)
C2 C3 C4 C5 -144.0(6)
N1 C4 C5 O1 177.3(4)
C3 C4 C5 O1 -68.0(6)
C9 N2 C6 C7 -35.0(5)
Pd1 N2 C6 C7 -167.0(3)
N2 C6 C7 C8 16.0(5)
C6 C7 C8 C9 8.0(5)
C6 N2 C9 C10 165.6(3)
Pd1 N2 C9 C10 -65.7(4)
C6 N2 C9 C8 39.0(4)
Pd1 N2 C9 C8 167.7(3)
C7 C8 C9 N2 -28.8(4)
C7 C8 C9 C10 -151.2(4)
N2 C9 C10 O2 -49.1(5)
C8 C9 C10 O2 68.5(5)
C14 N3 C11 C12 -26.9(5)
Pd2 N3 C11 C12 -156.0(4)
N3 C11 C12 C13 13.6(7)
C11 C12 C13 C14 4.4(8)
C11 N3 C14 C15 152.9(4)
Pd2 N3 C14 C15 -77.8(4)
C11 N3 C14 C13 28.7(5)
Pd2 N3 C14 C13 158.0(3)
C12 C13 C14 C15 -143.0(6)
C12 C13 C14 N3 -20.2(7)
N3 C14 C15 O3 -64.1(6)
C13 C14 C15 O3 53.2(7)
C19 N4 C16 C17 -31.6(4)
Pd2 N4 C16 C17 -161.8(3)
N4 C16 C17 C18 13.4(5)
C16 C17 C18 C19 9.1(5)
C16 N4 C19 C20 160.0(3)
Pd2 N4 C19 C20 -71.5(4)
C16 N4 C19 C18 37.3(4)
Pd2 N4 C19 C18 165.9(3)
C17 C18 C19 N4 -28.5(5)
C17 C18 C19 C20 -150.5(4)
N4 C19 C20 O4 73.2(4)
C18 C19 C20 O4 -169.5(4)
C24 N5 C21 C22 -28.1(5)
Pd3 N5 C21 C22 -159.2(4)
N5 C21 C22 C23 38.5(7)
C21 C22 C23 C24 -33.9(7)
C21 N5 C24 C25 125.7(5)
Pd3 N5 C24 C25 -106.7(5)
C21 N5 C24 C23 7.5(5)
Pd3 N5 C24 C23 135.1(4)
C22 C23 C24 C25 -103.8(6)
C22 C23 C24 N5 16.9(7)
N5 C24 C25 O5 64.4(6)
C23 C24 C25 O5 178.4(5)
C29 N6 C26 C27 -37.3(4)
Pd3 N6 C26 C27 -167.8(3)
N6 C26 C27 C28 22.4(5)
C26 C27 C28 C29 0.0(5)
C26 N6 C29 C30 161.8(3)
Pd3 N6 C29 C30 -68.6(3)
C26 N6 C29 C28 36.8(4)
Pd3 N6 C29 C28 166.3(2)
C27 C28 C29 N6 -22.5(4)
C27 C28 C29 C30 -143.7(4)
N6 C29 C30 O6 180.0(3)
C28 C29 C30 O6 -62.1(5)
